data_4086495
loop_
_publ_author_name
'D\'iez, \'Alvaro'
'Lalinde, Elena'
'Moreno, M. Teresa'
'Ruiz, Santiago'

_publ_section_title
;
 Structural and Photophysical Study on Alkynyl Cyclometalated Pt2Pb2and
 Pt2Pb Clusters
;
_journal_name_full Organometallics
_journal_paper_doi 10.1021/acs.organomet.6b00162
_journal_year 2016
_chemical_compound_source 'synthesis as described'
_chemical_formula_moiety 'C71 H42 B F12 N8 Pb Pt2, C16 H36 N, 2(C H Cl3)'
_chemical_formula_sum 'C89 H80 B Cl6 F12 N9 Pb Pt2'
_chemical_formula_weight 2324.49
_chemical_name_systematic
;
 ?
;
_space_group_IT_number 2
_symmetry_cell_setting triclinic
_symmetry_Int_Tables_number 2
_symmetry_space_group_name_Hall '-P 1'
_symmetry_space_group_name_H-M 'P -1'
_atom_sites_solution_hydrogens geom
_atom_sites_solution_primary direct
_atom_sites_solution_secondary difmap
_audit_conform_dict_location ftp://ftp.iucr.org/pub/cif_core.dic
_audit_conform_dict_name cif_core.dic
_audit_conform_dict_version 2.4
_audit_creation_date 2011-06-28T12:01:50-00:00
_audit_creation_method 'WinGX routine CIF_UPDATE'
_cell_angle_alpha 87.901(1)
_cell_angle_beta 82.966(1)
_cell_angle_gamma 84.314(1)
_cell_formula_units_Z 2
_cell_length_a 12.7567(3)
_cell_length_b 15.2714(4)
_cell_length_c 22.8713(4)
_cell_measurement_reflns_used 8041
_cell_measurement_temperature 173.0(10)
_cell_measurement_theta_max 27.48
_cell_measurement_theta_min 0.41
_cell_measurement_wavelength 0.71073
_cell_volume 4398.97(17)
_computing_cell_refinement 'HKL Scalepack (Otwinowski & Minor 1997)'
_computing_data_collection 'Collect (Bruker AXS BV, 1997-2004)'
_computing_data_reduction 'HKL Denzo and Scalepack (Otwinowski & Minor 1997)'
_computing_molecular_graphics 'Ortep-3 for Windows (Farrugia, 1997)'
_computing_publication_material 'WinGX publication routines (Farrugia, 1999)'
_computing_structure_refinement 'SHELXL-97 (Sheldrick, 2008)'
_diffrn_ambient_temperature 173.0(10)
_diffrn_detector 'CCD plate'
_diffrn_detector_area_resol_mean 9
_diffrn_measured_fraction_theta_full 0.994
_diffrn_measured_fraction_theta_max 0.994
_diffrn_measurement_device '95mm CCD camera on \k-goniostat'
_diffrn_measurement_device_type KappaCCD
_diffrn_measurement_method 'CCD rotation images, thick slices'
_diffrn_orient_matrix_type 'by Bruker AXS Collect from scalepack cell'
_diffrn_orient_matrix_UB_11 0.612792E-1
_diffrn_orient_matrix_UB_12 -0.142795E-1
_diffrn_orient_matrix_UB_13 0.232168E-1
_diffrn_orient_matrix_UB_21 -0.361346E-1
_diffrn_orient_matrix_UB_22 0.391367E-1
_diffrn_orient_matrix_UB_23 0.31995E-1
_diffrn_orient_matrix_UB_31 -0.351426E-1
_diffrn_orient_matrix_UB_32 -0.509653E-1
_diffrn_orient_matrix_UB_33 0.194754E-1
_diffrn_radiation_monochromator graphite
_diffrn_radiation_probe x-ray
_diffrn_radiation_type MoK\a
_diffrn_radiation_wavelength 0.71073
_diffrn_reflns_av_R_equivalents 0.0615
_diffrn_reflns_av_unetI/netI 0.0473
_diffrn_reflns_limit_h_max 15
_diffrn_reflns_limit_h_min -15
_diffrn_reflns_limit_k_max 18
_diffrn_reflns_limit_k_min -19
_diffrn_reflns_limit_l_max 28
_diffrn_reflns_limit_l_min -28
_diffrn_reflns_number 67295
_diffrn_reflns_theta_full 26.37
_diffrn_reflns_theta_max 26.37
_diffrn_reflns_theta_min 2.27
_diffrn_source 'Enraf Nonius FR590'
_exptl_absorpt_coefficient_mu 5.34
_exptl_absorpt_correction_T_max 0.3368
_exptl_absorpt_correction_T_min 0.2865
_exptl_absorpt_correction_type multi-scan
_exptl_absorpt_process_details
;
        [c.f. r.h. blessing, acta cryst. (1995), a51, 33-38]
;
_exptl_crystal_colour yellow
_exptl_crystal_density_diffrn 1.754
_exptl_crystal_density_method 'not measured'
_exptl_crystal_description prism
_exptl_crystal_F_000 2260
_exptl_crystal_size_max 0.25
_exptl_crystal_size_mid 0.25
_exptl_crystal_size_min 0.2
_refine_diff_density_max 2.097
_refine_diff_density_min -1.576
_refine_diff_density_rms 0.138
_refine_ls_extinction_method none
_refine_ls_goodness_of_fit_ref 1.018
_refine_ls_hydrogen_treatment constr
_refine_ls_matrix_type full
_refine_ls_number_parameters 1063
_refine_ls_number_reflns 17861
_refine_ls_number_restraints 12
_refine_ls_restrained_S_all 1.025
_refine_ls_R_factor_all 0.0583
_refine_ls_R_factor_gt 0.0436
_refine_ls_shift/su_max 0.002
_refine_ls_shift/su_mean 0
_refine_ls_structure_factor_coef Fsqd
_refine_ls_weighting_details 'calc w=1/[\s^2^(Fo^2^)+(0.0554P)^2^+16.6972P] where P=(Fo^2^+2Fc^2^)/3'
_refine_ls_weighting_scheme calc
_refine_ls_wR_factor_gt 0.107
_refine_ls_wR_factor_ref 0.1153
_reflns_number_gt 14485
_reflns_number_total 17861
_reflns_threshold_expression >2\s(I)
_cod_data_source_file om6b00162_si_002.cif
_cod_data_source_block 3
_cod_database_code 4086495

loop_
_symmetry_equiv_pos_as_xyz
'x, y, z'
'-x, -y, -z'

loop_
_atom_site_label
_atom_site_type_symbol
_atom_site_fract_x
_atom_site_fract_y
_atom_site_fract_z
_atom_site_U_iso_or_equiv
_atom_site_adp_type
_atom_site_occupancy
_atom_site_symmetry_multiplicity
_atom_site_calc_flag
_atom_site_refinement_flags
_atom_site_disorder_assembly
_atom_site_disorder_group
Pt1 Pt 0.640175(18) 0.303474(16) 0.283327(10) 0.03130(7) Uani 1 1 d . . .
Pt2 Pt 0.961902(19) 0.332043(18) 0.346493(11) 0.03751(8) Uani 1 1 d . . .
Pb1 Pb 0.810003(18) 0.427673(15) 0.232252(10) 0.03184(7) Uani 1 1 d . . .
C14 C 0.5726(5) 0.3949(4) 0.2348(3) 0.0335(14) Uani 1 1 d . . .
C15 C 0.5294(5) 0.4562(4) 0.2083(3) 0.0357(14) Uani 1 1 d . . .
C16 C 0.4774(5) 0.5312(4) 0.1811(3) 0.0361(14) Uani 1 1 d . . .
C21 C 0.3796(6) 0.5696(5) 0.2059(3) 0.0528(19) Uani 1 1 d . . .
H4 H 0.3463 0.5449 0.2402 0.063 Uiso 1 1 calc R . .
C20 C 0.3307(7) 0.6445(5) 0.1804(4) 0.065(2) Uani 1 1 d . . .
H5 H 0.2652 0.6695 0.1975 0.078 Uiso 1 1 calc R . .
C19 C 0.3786(7) 0.6813(5) 0.1303(4) 0.052(2) Uani 1 1 d . . .
C18 C 0.4740(7) 0.6438(5) 0.1051(3) 0.061(2) Uani 1 1 d . . .
H7 H 0.5059 0.6687 0.0706 0.073 Uiso 1 1 calc R . .
C17 C 0.5239(6) 0.5707(5) 0.1294(3) 0.0530(19) Uani 1 1 d . . .
H8 H 0.5893 0.5468 0.1114 0.064 Uiso 1 1 calc R . .
C22 C 0.3272(10) 0.7652(6) 0.1043(5) 0.082(3) Uani 1 1 d . . .
F1 F 0.3449(7) 0.7682(4) 0.0460(3) 0.126(3) Uani 1 1 d . . .
F2 F 0.3685(6) 0.8355(4) 0.1188(3) 0.117(3) Uani 1 1 d . . .
F3 F 0.2254(6) 0.7759(5) 0.1215(5) 0.168(4) Uani 1 1 d . . .
C23 C 0.6513(4) 0.2104(4) 0.2213(3) 0.0313(13) Uani 1 1 d . . .
C24 C 0.6542(5) 0.1538(4) 0.1860(3) 0.0378(15) Uani 1 1 d . . .
C25 C 0.6489(5) 0.0876(4) 0.1431(3) 0.0394(15) Uani 1 1 d . . .
C26 C 0.6767(6) 0.1028(5) 0.0828(3) 0.0438(16) Uani 1 1 d . . .
H13 H 0.6994 0.157 0.0698 0.053 Uiso 1 1 calc R . .
C27 C 0.6713(6) 0.0395(5) 0.0424(3) 0.0497(18) Uani 1 1 d . . .
H14 H 0.6909 0.0512 0.0026 0.06 Uiso 1 1 calc R . .
C28 C 0.6369(6) -0.0411(5) 0.0603(3) 0.0434(16) Uani 1 1 d . . .
C29 C 0.6070(7) -0.0574(5) 0.1208(3) 0.0535(19) Uani 1 1 d . . .
H16 H 0.5822 -0.1108 0.1337 0.064 Uiso 1 1 calc R . .
C30 C 0.6147(6) 0.0056(5) 0.1605(3) 0.0474(17) Uani 1 1 d . . .
H17 H 0.5965 -0.0065 0.2004 0.057 Uiso 1 1 calc R . .
C31 C 0.6323(7) -0.1084(5) 0.0161(3) 0.056(2) Uani 1 1 d . . .
F4 F 0.7225(5) -0.1418(6) -0.0076(4) 0.157(4) Uani 1 1 d . . .
F5 F 0.5844(10) -0.1749(6) 0.0359(3) 0.193(6) Uani 1 1 d . . .
F6 F 0.5859(6) -0.0806(4) -0.0286(3) 0.120(3) Uani 1 1 d . . .
C63 C 0.9332(6) 0.4618(5) 0.3259(3) 0.0428(16) Uani 1 1 d . . .
C64 C 0.9230(6) 0.5406(5) 0.3158(3) 0.0462(17) Uani 1 1 d . . .
C65 C 0.9096(6) 0.6333(5) 0.3024(3) 0.0481(18) Uani 1 1 d . . .
C66 C 0.8329(7) 0.6873(6) 0.3357(4) 0.063(2) Uani 1 1 d . . .
H22 H 0.7939 0.6642 0.3687 0.076 Uiso 1 1 calc R . .
C67 C 0.8141(7) 0.7752(6) 0.3202(4) 0.064(2) Uani 1 1 d . . .
H23 H 0.7612 0.8103 0.3424 0.076 Uiso 1 1 calc R . .
C68 C 0.8720(6) 0.8115(5) 0.2728(4) 0.0543(19) Uani 1 1 d . . .
C69 C 0.9511(7) 0.7588(5) 0.2398(4) 0.062(2) Uani 1 1 d . . .
H25 H 0.9919 0.7825 0.2077 0.074 Uiso 1 1 calc R . .
C70 C 0.9680(7) 0.6720(5) 0.2551(4) 0.058(2) Uani 1 1 d . . .
H26 H 1.0211 0.6371 0.2328 0.069 Uiso 1 1 calc R . .
C71 C 0.8488(8) 0.9063(6) 0.2560(5) 0.073(3) Uani 1 1 d . . .
F10 F 0.9107(5) 0.9579(3) 0.2810(3) 0.0937(19) Uani 1 1 d . . .
F11 F 0.7490(5) 0.9375(3) 0.2745(3) 0.100(2) Uani 1 1 d . . .
F12 F 0.8671(6) 0.9228(4) 0.1984(3) 0.0998(19) Uani 1 1 d . . .
C54 C 0.9753(5) 0.2943(4) 0.2649(3) 0.0366(14) Uani 1 1 d . . .
C55 C 0.9775(5) 0.2703(4) 0.2148(3) 0.0400(16) Uani 1 1 d . . .
C56 C 0.9842(5) 0.2383(4) 0.1553(3) 0.0372(15) Uani 1 1 d . . .
C57 C 1.0360(5) 0.2826(5) 0.1076(3) 0.0435(16) Uani 1 1 d . . .
H31 H 1.0684 0.3327 0.114 0.052 Uiso 1 1 calc R . .
C58 C 1.0400(6) 0.2534(5) 0.0507(3) 0.0477(17) Uani 1 1 d . . .
H58 H 1.0738 0.2842 0.0192 0.057 Uiso 1 1 calc R . .
C59 C 0.9938(5) 0.1785(5) 0.0411(3) 0.0438(16) Uani 1 1 d . . .
C60 C 0.9431(5) 0.1325(5) 0.0877(3) 0.0467(17) Uani 1 1 d . . .
H34 H 0.9129 0.0813 0.0809 0.056 Uiso 1 1 calc R . .
C61 C 0.9374(5) 0.1629(5) 0.1447(3) 0.0443(16) Uani 1 1 d . . .
H35 H 0.902 0.1327 0.1759 0.053 Uiso 1 1 calc R . .
C62 C 0.9979(7) 0.1465(6) -0.0207(4) 0.059(2) Uani 1 1 d . . .
F7 F 0.9147(5) 0.1079(5) -0.0302(2) 0.103(2) Uani 1 1 d . . .
F8 F 1.0080(8) 0.2084(4) -0.0613(2) 0.128(3) Uani 1 1 d . . .
F9 F 1.0780(5) 0.0857(5) -0.0340(3) 0.113(2) Uani 1 1 d . . .
N1 N 0.7011(4) 0.2164(4) 0.3457(2) 0.0372(12) Uani 1 1 d . . .
C1 C 0.6301(5) 0.3872(4) 0.3522(3) 0.0348(14) Uani 1 1 d . . .
C2 C 0.5962(6) 0.4757(5) 0.3574(3) 0.0436(16) Uani 1 1 d . . .
H38 H 0.5736 0.507 0.3248 0.052 Uiso 1 1 calc R . .
C3 C 0.5950(7) 0.5195(5) 0.4103(3) 0.056(2) Uani 1 1 d . . .
H39 H 0.5745 0.5797 0.4115 0.068 Uiso 1 1 calc R . .
C4 C 0.6235(7) 0.4757(6) 0.4601(3) 0.058(2) Uani 1 1 d . . .
H40 H 0.6193 0.5052 0.4953 0.069 Uiso 1 1 calc R . .
C5 C 0.6591(6) 0.3858(6) 0.4576(3) 0.0496(18) Uani 1 1 d . . .
C13 C 0.6630(5) 0.3444(5) 0.4037(3) 0.0374(15) Uani 1 1 d . . .
C6 C 0.6897(6) 0.3328(6) 0.5084(3) 0.056(2) Uani 1 1 d . . .
H43 H 0.6867 0.3593 0.5446 0.067 Uiso 1 1 calc R . .
C7 C 0.7217(7) 0.2475(6) 0.5039(3) 0.058(2) Uani 1 1 d . . .
H44 H 0.7404 0.2158 0.5372 0.07 Uiso 1 1 calc R . .
C12 C 0.6993(5) 0.2532(5) 0.3995(3) 0.0390(15) Uani 1 1 d . . .
C8 C 0.7283(5) 0.2025(5) 0.4489(3) 0.0475(18) Uani 1 1 d . . .
C9 C 0.7615(6) 0.1140(6) 0.4407(4) 0.059(2) Uani 1 1 d . . .
H47 H 0.7817 0.0788 0.4722 0.071 Uiso 1 1 calc R . .
C10 C 0.7644(6) 0.0787(5) 0.3865(3) 0.056(2) Uani 1 1 d . . .
H48 H 0.7868 0.0194 0.381 0.067 Uiso 1 1 calc R . .
C11 C 0.7338(5) 0.1317(5) 0.3395(3) 0.0445(16) Uani 1 1 d . . .
H49 H 0.7364 0.107 0.3027 0.053 Uiso 1 1 calc R . .
N2 N 0.9481(5) 0.3563(5) 0.4360(3) 0.0504(15) Uani 1 1 d . . .
C41 C 1.0052(5) 0.2079(5) 0.3760(3) 0.0450(17) Uani 1 1 d . . .
C42 C 1.0294(6) 0.1299(5) 0.3474(4) 0.053(2) Uani 1 1 d . . .
H51 H 1.0223 0.1283 0.3075 0.064 Uiso 1 1 calc R . .
C43 C 1.0647(7) 0.0520(6) 0.3772(4) 0.072(3) Uani 1 1 d . . .
H52 H 1.0812 -0.0003 0.357 0.087 Uiso 1 1 calc R . .
C44 C 1.0748(7) 0.0539(7) 0.4376(5) 0.081(3) Uani 1 1 d . . .
H53 H 1.1019 0.0034 0.4566 0.097 Uiso 1 1 calc R . .
C45 C 1.0456(7) 0.1286(7) 0.4688(4) 0.065(2) Uani 1 1 d . . .
C53 C 1.0119(6) 0.2050(6) 0.4378(3) 0.054(2) Uani 1 1 d . . .
C46 C 1.0463(9) 0.1364(9) 0.5330(5) 0.090(4) Uani 1 1 d . . .
H56 H 1.0697 0.0872 0.5546 0.108 Uiso 1 1 calc R . .
C47 C 1.0153(10) 0.2098(9) 0.5605(5) 0.090(4) Uani 1 1 d . . .
H57 H 1.0176 0.2106 0.601 0.108 Uiso 1 1 calc R . .
C48 C 0.9782(7) 0.2881(7) 0.5312(4) 0.068(3) Uani 1 1 d . . .
C52 C 0.9797(6) 0.2842(6) 0.4694(3) 0.055(2) Uani 1 1 d . . .
C49 C 0.9410(9) 0.3679(9) 0.5578(4) 0.084(3) Uani 1 1 d . . .
H60 H 0.9391 0.3728 0.5983 0.101 Uiso 1 1 calc R . .
C50 C 0.9078(8) 0.4382(7) 0.5248(3) 0.072(3) Uani 1 1 d . . .
H61 H 0.8823 0.4912 0.5424 0.086 Uiso 1 1 calc R . .
C51 C 0.9123(7) 0.4300(6) 0.4637(3) 0.058(2) Uani 1 1 d . . .
H62 H 0.8889 0.4787 0.4415 0.07 Uiso 1 1 calc R . .
B1 B 0.8571(7) 0.5656(5) 0.1009(3) 0.0446(19) Uani 1 1 d . . .
H1 H 0.8686 0.6021 0.065 0.054 Uiso 1 1 calc R . .
N7 N 0.7456(4) 0.5822(4) 0.2005(2) 0.0402(13) Uani 1 1 d . . .
N8 N 0.7814(5) 0.6181(4) 0.1471(3) 0.0441(14) Uani 1 1 d . . .
C40 C 0.6860(6) 0.6454(5) 0.2301(3) 0.0473(17) Uani 1 1 d . . .
H63 H 0.6519 0.6387 0.2681 0.057 Uiso 1 1 calc R . .
C39 C 0.6814(7) 0.7234(5) 0.1967(4) 0.060(2) Uani 1 1 d . . .
H64 H 0.6451 0.7773 0.2074 0.071 Uiso 1 1 calc R . .
C38 C 0.7419(7) 0.7033(5) 0.1445(4) 0.056(2) Uani 1 1 d . . .
H65 H 0.754 0.742 0.1125 0.068 Uiso 1 1 calc R . .
N4 N 0.9640(5) 0.5401(4) 0.1242(3) 0.0458(14) Uani 1 1 d . . .
N3 N 0.9704(4) 0.4869(4) 0.1734(2) 0.0388(12) Uani 1 1 d . . .
C34 C 1.0733(5) 0.4785(5) 0.1818(3) 0.0458(17) Uani 1 1 d . . .
H66 H 1.101 0.446 0.2125 0.055 Uiso 1 1 calc R . .
C33 C 1.1329(6) 0.5247(5) 0.1385(4) 0.058(2) Uani 1 1 d . . .
H67 H 1.2057 0.5286 0.1342 0.069 Uiso 1 1 calc R . .
C32 C 1.0601(6) 0.5637(5) 0.1032(4) 0.059(2) Uani 1 1 d . . .
H68 H 1.0752 0.6001 0.0704 0.07 Uiso 1 1 calc R . .
N5 N 0.7867(4) 0.4173(4) 0.1270(2) 0.0383(12) Uani 1 1 d . . .
N6 N 0.8099(5) 0.4814(4) 0.0858(2) 0.0421(13) Uani 1 1 d . . .
C37 C 0.7458(6) 0.3558(5) 0.0999(3) 0.0464(17) Uani 1 1 d . . .
H69 H 0.724 0.3038 0.1176 0.056 Uiso 1 1 calc R . .
C36 C 0.7403(8) 0.3801(6) 0.0412(4) 0.067(2) Uani 1 1 d . . .
H70 H 0.7148 0.3488 0.0127 0.08 Uiso 1 1 calc R . .
C35 C 0.7806(7) 0.4600(6) 0.0343(3) 0.060(2) Uani 1 1 d . . .
H71 H 0.7867 0.4938 -0.0004 0.071 Uiso 1 1 calc R . .
N9 N 0.3226(4) 0.2010(4) 0.2354(2) 0.0389(13) Uani 1 1 d . . .
C72 C 0.2554(5) 0.2726(5) 0.2723(3) 0.0422(16) Uani 1 1 d . . .
H72A H 0.2118 0.3083 0.2468 0.051 Uiso 1 1 calc R . .
H72B H 0.208 0.2444 0.3019 0.051 Uiso 1 1 calc R . .
C73 C 0.3177(6) 0.3325(5) 0.3027(3) 0.0489(18) Uani 1 1 d . . .
H73A H 0.3541 0.2988 0.3322 0.059 Uiso 1 1 calc R . .
H73B H 0.3708 0.3562 0.2741 0.059 Uiso 1 1 calc R . .
C74 C 0.2464(6) 0.4069(6) 0.3316(4) 0.062(2) Uani 1 1 d . . .
H74A H 0.1924 0.3829 0.3595 0.075 Uiso 1 1 calc R . .
H74B H 0.2109 0.4409 0.3018 0.075 Uiso 1 1 calc R . .
C75 C 0.3069(8) 0.4676(7) 0.3636(4) 0.074(3) Uani 1 1 d . . .
H75A H 0.2585 0.5142 0.3811 0.111 Uiso 1 1 calc R . .
H75B H 0.3598 0.4921 0.3361 0.111 Uiso 1 1 calc R . .
H75C H 0.3406 0.4346 0.3939 0.111 Uiso 1 1 calc R . .
C76 C 0.3964(5) 0.2404(4) 0.1863(3) 0.0369(14) Uani 1 1 d . . .
H76A H 0.4454 0.2726 0.2042 0.044 Uiso 1 1 calc R . .
H76B H 0.4379 0.1924 0.165 0.044 Uiso 1 1 calc R . .
C77 C 0.3446(6) 0.3013(5) 0.1421(3) 0.0527(19) Uani 1 1 d . . .
H77A H 0.3082 0.353 0.1617 0.063 Uiso 1 1 calc R . .
H77B H 0.2929 0.2715 0.1246 0.063 Uiso 1 1 calc R . .
C78 C 0.4312(6) 0.3289(5) 0.0940(3) 0.0537(19) Uani 1 1 d . . .
H78A H 0.4855 0.3538 0.1126 0.064 Uiso 1 1 calc R . .
H78B H 0.464 0.277 0.0733 0.064 Uiso 1 1 calc R . .
C79 C 0.3893(9) 0.3951(7) 0.0502(4) 0.079(3) Uani 1 1 d . . .
H79A H 0.4467 0.4104 0.0217 0.119 Uiso 1 1 calc R . .
H79B H 0.3572 0.4469 0.0703 0.119 Uiso 1 1 calc R . .
H79C H 0.3374 0.3701 0.0305 0.119 Uiso 1 1 calc R . .
C80 C 0.3947(5) 0.1439(5) 0.2726(3) 0.0463(17) Uani 1 1 d . . .
H80A H 0.4384 0.102 0.247 0.056 Uiso 1 1 calc R . .
H80B H 0.4419 0.1814 0.2876 0.056 Uiso 1 1 calc R . .
C81 C 0.3423(6) 0.0935(6) 0.3240(3) 0.055(2) Uani 1 1 d . . .
H81A H 0.2974 0.0533 0.3099 0.066 Uiso 1 1 calc R . .
H81B H 0.298 0.1341 0.3503 0.066 Uiso 1 1 calc R . .
C82 C 0.4257(8) 0.0421(7) 0.3572(4) 0.080(3) Uani 1 1 d . . .
H82A H 0.4711 0.0029 0.3304 0.096 Uiso 1 1 calc R . .
H82B H 0.4695 0.0827 0.3719 0.096 Uiso 1 1 calc R . .
C83 C 0.3754(9) -0.0117(8) 0.4088(5) 0.096(4) Uani 1 1 d . . .
H83A H 0.4302 -0.0438 0.4284 0.144 Uiso 1 1 calc R . .
H83B H 0.3323 -0.0523 0.3944 0.144 Uiso 1 1 calc R . .
H83C H 0.3321 0.027 0.436 0.144 Uiso 1 1 calc R . .
C84 C 0.2452(5) 0.1470(5) 0.2109(3) 0.0406(15) Uani 1 1 d . . .
H84A H 0.1996 0.124 0.2438 0.049 Uiso 1 1 calc R . .
H84B H 0.2005 0.1861 0.1879 0.049 Uiso 1 1 calc R . .
C85 C 0.2929(6) 0.0708(5) 0.1727(3) 0.0500(18) Uani 1 1 d . . .
H85A H 0.3438 0.0917 0.1416 0.06 Uiso 1 1 calc R . .
H85B H 0.3305 0.0271 0.1964 0.06 Uiso 1 1 calc R . .
C86 C 0.2089(6) 0.0284(5) 0.1456(4) 0.0535(19) Uani 1 1 d . . .
H86A H 0.2435 -0.0141 0.1173 0.064 Uiso 1 1 calc R . .
H86B H 0.1684 0.0734 0.1244 0.064 Uiso 1 1 calc R . .
C87 C 0.1330(8) -0.0174(6) 0.1897(5) 0.078(3) Uani 1 1 d . . .
H87A H 0.0811 -0.0415 0.1694 0.116 Uiso 1 1 calc R . .
H87B H 0.0979 0.0241 0.2179 0.116 Uiso 1 1 calc R . .
H87C H 0.1717 -0.0641 0.2097 0.116 Uiso 1 1 calc R . .
C90 C 0.4038(6) 0.7567(6) 0.2950(3) 0.1020(8) Uani 0.7 1 d PD A 1
H90 H 0.4299 0.7065 0.2701 0.122 Uiso 0.7 1 calc PR A 1
Cl1 Cl 0.4953(5) 0.7630(3) 0.3496(2) 0.1020(8) Uani 0.7 1 d PD A 1
Cl2 Cl 0.4060(5) 0.8511(3) 0.2509(2) 0.1020(8) Uani 0.7 1 d PD A 1
Cl3 Cl 0.2792(4) 0.7372(3) 0.33072(19) 0.1020(8) Uani 0.7 1 d PD A 1
C90B C 0.4038(6) 0.7567(6) 0.2950(3) 0.1020(8) Uani 0.3 1 d PD B 2
H90B H 0.4179 0.7115 0.2649 0.122 Uiso 0.3 1 calc PR B 2
Cl1B Cl 0.4710(11) 0.7311(8) 0.3552(5) 0.1020(8) Uani 0.3 1 d PD B 2
Cl2B Cl 0.4323(12) 0.8646(7) 0.2662(5) 0.1020(8) Uani 0.3 1 d PD B 2
Cl3B Cl 0.2599(7) 0.7866(8) 0.3163(4) 0.1020(8) Uani 0.3 1 d PD B 2
C91 C 0.6763(6) 0.7810(5) 0.5205(4) 0.1292(13) Uani 0.5 1 d PD C 1
H91 H 0.7257 0.808 0.5423 0.155 Uiso 0.5 1 calc PR C 1
Cl4 Cl 0.6369(6) 0.8488(9) 0.4614(5) 0.1292(13) Uani 0.5 1 d PD C 1
Cl5 Cl 0.5536(6) 0.7727(7) 0.5620(4) 0.1292(13) Uani 0.5 1 d PD C 1
Cl6 Cl 0.7332(6) 0.6823(6) 0.4879(4) 0.1292(13) Uani 0.5 1 d PD C 1
C91B C 0.6763(6) 0.7810(5) 0.5205(4) 0.1292(13) Uani 0.5 1 d PD D 2
H91B H 0.6955 0.8129 0.5534 0.155 Uiso 0.5 1 calc PR D 2
Cl5B Cl 0.5571(6) 0.7245(6) 0.5466(4) 0.1292(13) Uani 0.5 1 d PD D 2
Cl6B Cl 0.7701(6) 0.6901(6) 0.5065(4) 0.1292(13) Uani 0.5 1 d PD D 2
Cl4B Cl 0.6682(6) 0.8565(9) 0.4580(5) 0.1292(13) Uani 0.5 1 d PD D 2

loop_
_atom_site_aniso_label
_atom_site_aniso_U_11
_atom_site_aniso_U_22
_atom_site_aniso_U_33
_atom_site_aniso_U_23
_atom_site_aniso_U_13
_atom_site_aniso_U_12
Pt1 0.02705(12) 0.03722(14) 0.02832(12) 0.00549(9) -0.00326(9) 0.00098(9)
Pt2 0.03246(14) 0.04555(16) 0.03385(14) 0.00932(11) -0.00539(10) -0.00239(11)
Pb1 0.02910(12) 0.03501(13) 0.03024(12) 0.00643(9) -0.00337(9) -0.00009(9)
C14 0.030(3) 0.042(4) 0.029(3) -0.002(3) -0.005(2) -0.001(3)
C15 0.031(3) 0.037(4) 0.038(3) 0.002(3) -0.007(3) -0.002(3)
C16 0.040(4) 0.033(3) 0.037(3) -0.004(3) -0.014(3) 0.000(3)
C21 0.054(5) 0.051(5) 0.052(4) 0.001(4) -0.008(4) 0.003(4)
C20 0.060(5) 0.050(5) 0.082(6) -0.011(4) -0.015(5) 0.024(4)
C19 0.076(6) 0.034(4) 0.054(5) -0.003(3) -0.038(4) 0.000(4)
C18 0.084(6) 0.056(5) 0.043(4) 0.013(4) -0.015(4) 0.001(4)
C17 0.057(5) 0.054(5) 0.044(4) 0.013(3) -0.005(3) 0.009(4)
C22 0.109(9) 0.052(6) 0.090(8) -0.013(5) -0.054(6) 0.014(5)
F1 0.219(9) 0.066(4) 0.107(5) 0.017(3) -0.098(6) 0.013(4)
F2 0.169(7) 0.039(3) 0.153(6) -0.005(3) -0.080(5) 0.015(4)
F3 0.098(6) 0.125(6) 0.273(12) 0.096(7) -0.062(6) 0.033(5)
C23 0.024(3) 0.037(3) 0.031(3) 0.002(3) 0.000(2) 0.003(2)
C24 0.026(3) 0.041(4) 0.044(4) 0.005(3) -0.002(3) 0.004(3)
C25 0.026(3) 0.045(4) 0.045(4) 0.004(3) -0.006(3) 0.009(3)
C26 0.048(4) 0.045(4) 0.039(4) 0.007(3) -0.011(3) -0.007(3)
C27 0.055(4) 0.060(5) 0.036(4) 0.003(3) -0.011(3) -0.007(4)
C28 0.044(4) 0.043(4) 0.042(4) 0.001(3) -0.009(3) 0.004(3)
C29 0.066(5) 0.039(4) 0.054(5) 0.001(3) -0.005(4) -0.002(4)
C30 0.055(4) 0.043(4) 0.041(4) 0.006(3) 0.004(3) -0.004(3)
C31 0.071(6) 0.048(5) 0.048(4) -0.001(4) -0.009(4) -0.006(4)
F4 0.087(5) 0.180(8) 0.212(9) -0.156(7) -0.050(5) 0.044(5)
F5 0.384(16) 0.136(7) 0.075(4) -0.033(4) 0.034(7) -0.176(9)
F6 0.171(7) 0.104(5) 0.092(4) -0.044(4) -0.076(5) 0.038(5)
C63 0.044(4) 0.050(4) 0.037(4) 0.005(3) -0.014(3) -0.004(3)
C64 0.046(4) 0.050(5) 0.045(4) 0.002(3) -0.015(3) -0.009(3)
C65 0.051(4) 0.049(4) 0.047(4) -0.008(3) -0.017(3) 0.001(3)
C66 0.081(6) 0.059(5) 0.047(4) -0.007(4) -0.002(4) 0.000(5)
C67 0.068(6) 0.054(5) 0.067(5) -0.019(4) -0.007(4) 0.006(4)
C68 0.055(5) 0.040(4) 0.068(5) -0.005(4) -0.008(4) -0.004(4)
C69 0.066(5) 0.041(4) 0.075(6) -0.008(4) 0.003(4) -0.004(4)
C70 0.055(5) 0.043(4) 0.071(5) -0.004(4) 0.002(4) 0.004(4)
C71 0.067(6) 0.040(5) 0.110(8) -0.015(5) -0.009(6) -0.002(4)
F10 0.088(4) 0.049(3) 0.144(5) -0.026(3) -0.003(4) -0.013(3)
F11 0.073(4) 0.053(3) 0.169(6) -0.015(4) -0.015(4) 0.016(3)
F12 0.120(5) 0.062(4) 0.111(5) 0.015(3) -0.009(4) 0.009(3)
C54 0.032(3) 0.043(4) 0.032(3) 0.007(3) -0.006(3) 0.007(3)
C55 0.028(3) 0.043(4) 0.045(4) 0.013(3) -0.004(3) 0.004(3)
C56 0.027(3) 0.038(4) 0.045(4) 0.009(3) -0.003(3) 0.005(3)
C57 0.042(4) 0.038(4) 0.049(4) 0.003(3) -0.002(3) -0.002(3)
C58 0.052(4) 0.041(4) 0.048(4) 0.007(3) 0.002(3) -0.005(3)
C59 0.042(4) 0.044(4) 0.044(4) -0.001(3) -0.009(3) 0.009(3)
C60 0.038(4) 0.043(4) 0.058(5) 0.001(3) -0.003(3) -0.001(3)
C61 0.037(4) 0.045(4) 0.048(4) 0.006(3) 0.000(3) 0.002(3)
C62 0.068(5) 0.056(5) 0.054(5) -0.001(4) -0.012(4) -0.005(4)
F7 0.092(4) 0.164(6) 0.066(3) -0.018(4) -0.020(3) -0.052(4)
F8 0.265(10) 0.081(4) 0.046(3) 0.005(3) -0.018(4) -0.054(5)
F9 0.105(5) 0.142(6) 0.092(4) -0.070(4) -0.029(4) 0.039(4)
N1 0.027(3) 0.048(3) 0.035(3) 0.010(2) -0.002(2) 0.000(2)
C1 0.033(3) 0.043(4) 0.026(3) -0.004(3) 0.006(2) -0.003(3)
C2 0.046(4) 0.045(4) 0.038(4) 0.005(3) -0.004(3) -0.004(3)
C3 0.066(5) 0.050(5) 0.053(5) -0.011(4) -0.005(4) -0.002(4)
C4 0.061(5) 0.070(6) 0.043(4) -0.010(4) -0.006(4) -0.005(4)
C5 0.044(4) 0.070(5) 0.033(4) 0.007(3) -0.001(3) -0.003(4)
C13 0.035(3) 0.051(4) 0.026(3) 0.003(3) -0.001(3) -0.006(3)
C6 0.057(5) 0.080(6) 0.033(4) 0.005(4) -0.007(3) -0.013(4)
C7 0.060(5) 0.081(6) 0.033(4) 0.015(4) -0.006(3) -0.010(4)
C12 0.032(3) 0.052(4) 0.032(3) 0.009(3) -0.002(3) -0.007(3)
C8 0.034(4) 0.069(5) 0.038(4) 0.017(3) -0.004(3) -0.006(3)
C9 0.055(5) 0.068(5) 0.051(5) 0.025(4) -0.011(4) 0.013(4)
C10 0.059(5) 0.051(5) 0.054(5) 0.012(4) -0.007(4) 0.005(4)
C11 0.041(4) 0.047(4) 0.042(4) 0.007(3) -0.003(3) 0.005(3)
N2 0.049(4) 0.067(4) 0.038(3) 0.008(3) -0.007(3) -0.016(3)
C41 0.031(3) 0.053(4) 0.050(4) 0.021(3) -0.004(3) -0.004(3)
C42 0.042(4) 0.052(5) 0.060(5) 0.024(4) 0.008(3) -0.002(3)
C43 0.061(5) 0.063(6) 0.083(6) 0.034(5) 0.009(5) 0.004(4)
C44 0.062(6) 0.077(7) 0.097(8) 0.051(6) -0.010(5) 0.009(5)
C45 0.057(5) 0.072(6) 0.071(6) 0.032(5) -0.023(4) -0.019(5)
C53 0.041(4) 0.070(5) 0.051(4) 0.028(4) -0.009(3) -0.013(4)
C46 0.092(8) 0.114(9) 0.071(7) 0.065(7) -0.039(6) -0.035(7)
C47 0.107(9) 0.120(10) 0.054(6) 0.038(6) -0.038(6) -0.045(8)
C48 0.062(5) 0.105(8) 0.043(4) 0.023(5) -0.014(4) -0.034(5)
C52 0.045(4) 0.078(6) 0.043(4) 0.023(4) -0.009(3) -0.022(4)
C49 0.094(7) 0.136(10) 0.033(4) 0.005(6) -0.010(5) -0.057(7)
C50 0.088(7) 0.090(7) 0.040(5) -0.005(5) 0.002(5) -0.034(6)
C51 0.057(5) 0.077(6) 0.044(4) 0.000(4) -0.007(4) -0.015(4)
B1 0.055(5) 0.040(4) 0.034(4) 0.010(3) 0.004(4) 0.004(4)
N7 0.044(3) 0.034(3) 0.040(3) 0.004(2) -0.002(2) 0.001(2)
N8 0.046(3) 0.036(3) 0.048(3) 0.009(3) -0.003(3) 0.001(3)
C40 0.043(4) 0.045(4) 0.052(4) -0.007(3) -0.003(3) 0.006(3)
C39 0.065(5) 0.039(4) 0.072(6) -0.004(4) -0.006(4) 0.011(4)
C38 0.072(5) 0.030(4) 0.063(5) 0.011(3) -0.004(4) 0.009(4)
N4 0.043(3) 0.043(3) 0.048(3) 0.013(3) 0.001(3) -0.004(3)
N3 0.034(3) 0.039(3) 0.041(3) 0.006(2) 0.003(2) 0.001(2)
C34 0.040(4) 0.038(4) 0.060(4) 0.000(3) -0.006(3) -0.004(3)
C33 0.037(4) 0.051(5) 0.080(6) 0.001(4) 0.018(4) -0.010(3)
C32 0.051(5) 0.051(5) 0.066(5) 0.011(4) 0.023(4) -0.008(4)
N5 0.043(3) 0.038(3) 0.033(3) 0.004(2) -0.004(2) -0.002(2)
N6 0.046(3) 0.045(3) 0.031(3) 0.009(2) 0.001(2) 0.006(3)
C37 0.049(4) 0.048(4) 0.042(4) -0.009(3) -0.008(3) 0.002(3)
C36 0.086(6) 0.075(6) 0.043(4) -0.017(4) -0.017(4) -0.007(5)
C35 0.080(6) 0.066(6) 0.030(4) 0.004(4) -0.009(4) 0.010(5)
N9 0.024(3) 0.047(3) 0.043(3) 0.007(3) -0.004(2) 0.006(2)
C72 0.027(3) 0.055(4) 0.041(4) -0.002(3) 0.005(3) 0.004(3)
C73 0.040(4) 0.059(5) 0.046(4) -0.002(3) -0.001(3) -0.004(3)
C74 0.041(4) 0.081(6) 0.066(5) -0.026(5) 0.002(4) -0.011(4)
C75 0.079(6) 0.093(7) 0.050(5) -0.025(5) 0.004(4) -0.015(5)
C76 0.030(3) 0.044(4) 0.034(3) 0.003(3) -0.002(3) 0.003(3)
C77 0.050(4) 0.063(5) 0.040(4) 0.007(3) 0.000(3) 0.016(4)
C78 0.054(5) 0.062(5) 0.042(4) -0.002(4) 0.003(3) -0.004(4)
C79 0.105(8) 0.086(7) 0.039(4) 0.007(4) 0.004(5) 0.010(6)
C80 0.031(3) 0.056(4) 0.052(4) 0.013(3) -0.013(3) 0.000(3)
C81 0.053(5) 0.061(5) 0.050(4) 0.013(4) -0.010(4) -0.003(4)
C82 0.074(6) 0.093(7) 0.073(6) 0.039(5) -0.022(5) -0.004(5)
C83 0.106(9) 0.101(8) 0.075(7) 0.043(6) -0.020(6) 0.009(7)
C84 0.028(3) 0.049(4) 0.044(4) 0.002(3) -0.005(3) -0.002(3)
C85 0.044(4) 0.046(4) 0.058(5) -0.001(3) -0.007(3) 0.004(3)
C86 0.050(4) 0.044(4) 0.065(5) -0.009(4) -0.009(4) 0.005(3)
C87 0.080(7) 0.058(6) 0.092(7) -0.012(5) 0.004(6) -0.013(5)
C90 0.124(2) 0.102(2) 0.0755(14) 0.0113(12) -0.0137(12) 0.0085(15)
Cl1 0.124(2) 0.102(2) 0.0755(14) 0.0113(12) -0.0137(12) 0.0085(15)
Cl2 0.124(2) 0.102(2) 0.0755(14) 0.0113(12) -0.0137(12) 0.0085(15)
Cl3 0.124(2) 0.102(2) 0.0755(14) 0.0113(12) -0.0137(12) 0.0085(15)
C90B 0.124(2) 0.102(2) 0.0755(14) 0.0113(12) -0.0137(12) 0.0085(15)
Cl1B 0.124(2) 0.102(2) 0.0755(14) 0.0113(12) -0.0137(12) 0.0085(15)
Cl2B 0.124(2) 0.102(2) 0.0755(14) 0.0113(12) -0.0137(12) 0.0085(15)
Cl3B 0.124(2) 0.102(2) 0.0755(14) 0.0113(12) -0.0137(12) 0.0085(15)
C91 0.085(2) 0.190(3) 0.102(2) 0.0247(19) 0.0150(16) -0.002(2)
Cl4 0.085(2) 0.190(3) 0.102(2) 0.0247(19) 0.0150(16) -0.002(2)
Cl5 0.085(2) 0.190(3) 0.102(2) 0.0247(19) 0.0150(16) -0.002(2)
Cl6 0.085(2) 0.190(3) 0.102(2) 0.0247(19) 0.0150(16) -0.002(2)
C91B 0.085(2) 0.190(3) 0.102(2) 0.0247(19) 0.0150(16) -0.002(2)
Cl5B 0.085(2) 0.190(3) 0.102(2) 0.0247(19) 0.0150(16) -0.002(2)
Cl6B 0.085(2) 0.190(3) 0.102(2) 0.0247(19) 0.0150(16) -0.002(2)
Cl4B 0.085(2) 0.190(3) 0.102(2) 0.0247(19) 0.0150(16) -0.002(2)

loop_
_atom_type_symbol
_atom_type_description
_atom_type_scat_dispersion_real
_atom_type_scat_dispersion_imag
_atom_type_scat_source
C C 0.0033 0.0016 'International Tables Vol C Tables 4.2.6.8 and 6.1.1.4'
H H 0 0 'International Tables Vol C Tables 4.2.6.8 and 6.1.1.4'
N N 0.0061 0.0033 'International Tables Vol C Tables 4.2.6.8 and 6.1.1.4'
F F 0.0171 0.0103 'International Tables Vol C Tables 4.2.6.8 and 6.1.1.4'
Pt Pt -1.7033 8.3905 'International Tables Vol C Tables 4.2.6.8 and 6.1.1.4'
Pb Pb -3.3944 10.1111 'International Tables Vol C Tables 4.2.6.8 and 6.1.1.4'
B B 0.0013 0.0007 'International Tables Vol C Tables 4.2.6.8 and 6.1.1.4'
Cl Cl 0.1484 0.1585 'International Tables Vol C Tables 4.2.6.8 and 6.1.1.4'

loop_
_geom_angle_atom_site_label_1
_geom_angle_atom_site_label_2
_geom_angle_atom_site_label_3
_geom_angle
C14 Pt1 C23 94.0(2)
C14 Pt1 C1 91.4(3)
C23 Pt1 C1 174.2(2)
C14 Pt1 N1 171.5(2)
C23 Pt1 N1 93.7(2)
C1 Pt1 N1 80.8(2)
C14 Pt1 Pb1 71.70(18)
C23 Pt1 Pb1 103.21(17)
C1 Pt1 Pb1 80.55(17)
N1 Pt1 Pb1 110.04(14)
C54 Pt2 C63 94.7(3)
C54 Pt2 C41 92.0(3)
C63 Pt2 C41 171.2(3)
C54 Pt2 N2 173.2(3)
C63 Pt2 N2 92.1(3)
C41 Pt2 N2 81.4(3)
N5 Pb1 N3 73.28(18)
N5 Pb1 N7 74.94(18)
N3 Pb1 N7 75.10(17)
N5 Pb1 Pt1 97.61(13)
N3 Pb1 Pt1 162.41(12)
N7 Pb1 Pt1 117.76(13)
C15 C14 Pt1 174.8(5)
C14 C15 C16 175.9(7)
C21 C16 C17 117.2(6)
C21 C16 C15 121.2(6)
C17 C16 C15 121.6(6)
C16 C21 C20 121.1(8)
C16 C21 H4 119.5
C20 C21 H4 119.5
C19 C20 C21 120.0(8)
C19 C20 H5 120
C21 C20 H5 120
C20 C19 C18 119.6(7)
C20 C19 C22 119.7(9)
C18 C19 C22 120.7(9)
C19 C18 C17 121.6(8)
C19 C18 H7 119.2
C17 C18 H7 119.2
C18 C17 C16 120.5(7)
C18 C17 H8 119.7
C16 C17 H8 119.7
F3 C22 F2 107.6(9)
F3 C22 F1 110.1(9)
F2 C22 F1 102.5(10)
F3 C22 C19 111.7(10)
F2 C22 C19 112.5(8)
F1 C22 C19 112.1(8)
C24 C23 Pt1 177.0(6)
C23 C24 C25 175.5(6)
C30 C25 C26 117.1(6)
C30 C25 C24 120.9(6)
C26 C25 C24 121.9(6)
C27 C26 C25 121.4(7)
C27 C26 H13 119.3
C25 C26 H13 119.3
C26 C27 C28 120.7(7)
C26 C27 H14 119.7
C28 C27 H14 119.7
C27 C28 C29 118.8(7)
C27 C28 C31 119.7(7)
C29 C28 C31 121.5(7)
C30 C29 C28 119.8(7)
C30 C29 H16 120.1
C28 C29 H16 120.1
C29 C30 C25 122.1(7)
C29 C30 H17 118.9
C25 C30 H17 118.9
F4 C31 F5 104.2(9)
F4 C31 F6 102.7(8)
F5 C31 F6 104.5(9)
F4 C31 C28 114.7(7)
F5 C31 C28 114.5(7)
F6 C31 C28 114.7(7)
C64 C63 Pt2 174.7(6)
C63 C64 C65 178.3(7)
C70 C65 C66 117.3(7)
C70 C65 C64 122.5(7)
C66 C65 C64 120.2(8)
C67 C66 C65 120.4(8)
C67 C66 H22 119.8
C65 C66 H22 119.8
C68 C67 C66 121.1(8)
C68 C67 H23 119.4
C66 C67 H23 119.4
C67 C68 C69 119.2(8)
C67 C68 C71 120.3(8)
C69 C68 C71 120.5(8)
C70 C69 C68 119.1(8)
C70 C69 H25 120.4
C68 C69 H25 120.4
C69 C70 C65 122.8(8)
C69 C70 H26 118.6
C65 C70 H26 118.6
F12 C71 F11 108.4(9)
F12 C71 F10 105.4(8)
F11 C71 F10 105.2(7)
F12 C71 C68 113.5(8)
F11 C71 C68 112.5(8)
F10 C71 C68 111.3(8)
C55 C54 Pt2 176.3(6)
C54 C55 C56 177.3(7)
C61 C56 C57 118.4(6)
C61 C56 C55 120.4(6)
C57 C56 C55 121.2(6)
C58 C57 C56 121.2(7)
C58 C57 H31 119.4
C56 C57 H31 119.4
C59 C58 C57 119.5(7)
C59 C58 H58 120.2
C57 C58 H58 120.2
C58 C59 C60 120.5(7)
C58 C59 C62 119.8(7)
C60 C59 C62 119.7(7)
C59 C60 C61 119.8(7)
C59 C60 H34 120.1
C61 C60 H34 120.1
C56 C61 C60 120.5(7)
C56 C61 H35 119.8
C60 C61 H35 119.8
F8 C62 F7 105.9(8)
F8 C62 F9 106.0(8)
F7 C62 F9 103.6(7)
F8 C62 C59 113.8(7)
F7 C62 C59 114.2(7)
F9 C62 C59 112.4(7)
C11 N1 C12 119.1(6)
C11 N1 Pt1 127.6(5)
C12 N1 Pt1 113.1(4)
C2 C1 C13 115.5(6)
C2 C1 Pt1 132.0(5)
C13 C1 Pt1 112.5(5)
C1 C2 C3 121.9(7)
C1 C2 H38 119.1
C3 C2 H38 119.1
C4 C3 C2 121.4(8)
C4 C3 H39 119.3
C2 C3 H39 119.3
C3 C4 C5 119.3(7)
C3 C4 H40 120.3
C5 C4 H40 120.3
C13 C5 C4 118.0(7)
C13 C5 C6 118.4(7)
C4 C5 C6 123.6(7)
C5 C13 C1 123.8(6)
C5 C13 C12 119.5(6)
C1 C13 C12 116.6(6)
C7 C6 C5 121.4(7)
C7 C6 H43 119.3
C5 C6 H43 119.3
C6 C7 C8 122.0(7)
C6 C7 H44 119
C8 C7 H44 119
N1 C12 C8 121.5(7)
N1 C12 C13 116.8(6)
C8 C12 C13 121.7(6)
C9 C8 C12 117.6(7)
C9 C8 C7 125.3(7)
C12 C8 C7 117.1(7)
C10 C9 C8 120.1(7)
C10 C9 H47 120
C8 C9 H47 120
C9 C10 C11 119.8(7)
C9 C10 H48 120.1
C11 C10 H48 120.1
N1 C11 C10 121.9(7)
N1 C11 H49 119.1
C10 C11 H49 119.1
C51 N2 C52 117.8(7)
C51 N2 Pt2 128.7(5)
C52 N2 Pt2 113.4(5)
C42 C41 C53 116.5(7)
C42 C41 Pt2 131.8(6)
C53 C41 Pt2 111.7(6)
C41 C42 C43 121.5(8)
C41 C42 H51 119.3
C43 C42 H51 119.3
C44 C43 C42 119.5(9)
C44 C43 H52 120.2
C42 C43 H52 120.2
C45 C44 C43 121.2(8)
C45 C44 H53 119.4
C43 C44 H53 119.4
C44 C45 C53 117.8(8)
C44 C45 C46 125.6(9)
C53 C45 C46 116.6(10)
C45 C53 C41 123.3(8)
C45 C53 C52 119.1(8)
C41 C53 C52 117.5(7)
C47 C46 C45 122.7(9)
C47 C46 H56 118.7
C45 C46 H56 118.7
C46 C47 C48 122.6(10)
C46 C47 H57 118.7
C48 C47 H57 118.7
C49 C48 C52 117.6(9)
C49 C48 C47 125.9(9)
C52 C48 C47 116.4(10)
N2 C52 C48 121.8(9)
N2 C52 C53 115.6(7)
C48 C52 C53 122.5(8)
C50 C49 C48 120.3(8)
C50 C49 H60 119.9
C48 C49 H60 119.9
C49 C50 C51 119.2(9)
C49 C50 H61 120.4
C51 C50 H61 120.4
N2 C51 C50 123.2(9)
N2 C51 H62 118.4
C50 C51 H62 118.4
N8 B1 N4 110.1(6)
N8 B1 N6 110.7(6)
N4 B1 N6 109.1(6)
N8 B1 H1 108.9
N4 B1 H1 108.9
N6 B1 H1 108.9
C40 N7 N8 106.8(6)
C40 N7 Pb1 130.8(5)
N8 N7 Pb1 122.0(4)
C38 N8 N7 109.0(6)
C38 N8 B1 128.7(6)
N7 N8 B1 122.2(5)
N7 C40 C39 110.6(7)
N7 C40 H63 124.7
C39 C40 H63 124.7
C38 C39 C40 104.9(6)
C38 C39 H64 127.6
C40 C39 H64 127.6
N8 C38 C39 108.6(7)
N8 C38 H65 125.7
C39 C38 H65 125.7
C32 N4 N3 110.3(6)
C32 N4 B1 129.0(6)
N3 N4 B1 120.7(5)
C34 N3 N4 105.5(5)
C34 N3 Pb1 131.4(5)
N4 N3 Pb1 123.1(4)
N3 C34 C33 111.0(7)
N3 C34 H66 124.5
C33 C34 H66 124.5
C32 C33 C34 104.8(7)
C32 C33 H67 127.6
C34 C33 H67 127.6
N4 C32 C33 108.5(7)
N4 C32 H68 125.7
C33 C32 H68 125.7
C37 N5 N6 106.7(6)
C37 N5 Pb1 129.8(5)
N6 N5 Pb1 123.4(4)
C35 N6 N5 109.3(6)
C35 N6 B1 128.4(6)
N5 N6 B1 122.2(5)
N5 C37 C36 110.3(7)
N5 C37 H69 124.9
C36 C37 H69 124.9
C35 C36 C37 105.1(7)
C35 C36 H70 127.4
C37 C36 H70 127.4
N6 C35 C36 108.6(7)
N6 C35 H71 125.7
C36 C35 H71 125.7
C84 N9 C76 111.4(5)
C84 N9 C80 111.1(5)
C76 N9 C80 105.4(5)
C84 N9 C72 106.4(5)
C76 N9 C72 111.6(5)
C80 N9 C72 111.0(5)
C73 C72 N9 115.1(5)
C73 C72 H72A 108.5
N9 C72 H72A 108.5
C73 C72 H72B 108.5
N9 C72 H72B 108.5
H72A C72 H72B 107.5
C74 C73 C72 111.3(6)
C74 C73 H73A 109.4
C72 C73 H73A 109.4
C74 C73 H73B 109.4
C72 C73 H73B 109.4
H73A C73 H73B 108
C73 C74 C75 112.4(7)
C73 C74 H74A 109.1
C75 C74 H74A 109.1
C73 C74 H74B 109.1
C75 C74 H74B 109.1
H74A C74 H74B 107.9
C74 C75 H75A 109.5
C74 C75 H75B 109.5
H75A C75 H75B 109.5
C74 C75 H75C 109.5
H75A C75 H75C 109.5
H75B C75 H75C 109.5
C77 C76 N9 116.6(5)
C77 C76 H76A 108.1
N9 C76 H76A 108.1
C77 C76 H76B 108.1
N9 C76 H76B 108.1
H76A C76 H76B 107.3
C76 C77 C78 108.7(6)
C76 C77 H77A 110
C78 C77 H77A 110
C76 C77 H77B 110
C78 C77 H77B 110
H77A C77 H77B 108.3
C79 C78 C77 113.1(7)
C79 C78 H78A 109
C77 C78 H78A 109
C79 C78 H78B 109
C77 C78 H78B 109
H78A C78 H78B 107.8
C78 C79 H79A 109.5
C78 C79 H79B 109.5
H79A C79 H79B 109.5
C78 C79 H79C 109.5
H79A C79 H79C 109.5
H79B C79 H79C 109.5
C81 C80 N9 117.2(6)
C81 C80 H80A 108
N9 C80 H80A 108
C81 C80 H80B 108
N9 C80 H80B 108
H80A C80 H80B 107.2
C80 C81 C82 110.3(7)
C80 C81 H81A 109.6
C82 C81 H81A 109.6
C80 C81 H81B 109.6
C82 C81 H81B 109.6
H81A C81 H81B 108.1
C83 C82 C81 111.8(8)
C83 C82 H82A 109.3
C81 C82 H82A 109.3
C83 C82 H82B 109.3
C81 C82 H82B 109.3
H82A C82 H82B 107.9
C82 C83 H83A 109.5
C82 C83 H83B 109.5
H83A C83 H83B 109.5
C82 C83 H83C 109.5
H83A C83 H83C 109.5
H83B C83 H83C 109.5
C85 C84 N9 116.6(5)
C85 C84 H84A 108.2
N9 C84 H84A 108.2
C85 C84 H84B 108.2
N9 C84 H84B 108.2
H84A C84 H84B 107.3
C86 C85 C84 111.6(6)
C86 C85 H85A 109.3
C84 C85 H85A 109.3
C86 C85 H85B 109.3
C84 C85 H85B 109.3
H85A C85 H85B 108
C85 C86 C87 114.2(7)
C85 C86 H86A 108.7
C87 C86 H86A 108.7
C85 C86 H86B 108.7
C87 C86 H86B 108.7
H86A C86 H86B 107.6
C86 C87 H87A 109.5
C86 C87 H87B 109.5
H87A C87 H87B 109.5
C86 C87 H87C 109.5
H87A C87 H87C 109.5
H87B C87 H87C 109.5
Cl2 C90 Cl3 115.0(5)
Cl2 C90 Cl1 108.5(5)
Cl3 C90 Cl1 109.3(5)
Cl2 C90 H90 108
Cl3 C90 H90 108
Cl1 C90 H90 108
Cl5 C91 Cl6 114.1(6)
Cl5 C91 Cl4 100.1(5)
Cl6 C91 Cl4 104.8(7)
Cl5 C91 H91 112.3
Cl6 C91 H91 112.3
Cl4 C91 H91 112.3

loop_
_geom_bond_atom_site_label_1
_geom_bond_atom_site_label_2
_geom_bond_distance
Pt1 C14 1.952(6)
Pt1 C23 2.028(6)
Pt1 C1 2.049(6)
Pt1 N1 2.083(5)
Pt1 Pb1 3.1125(3)
Pt2 C54 1.957(6)
Pt2 C63 2.028(7)
Pt2 C41 2.036(7)
Pt2 N2 2.077(6)
Pb1 N5 2.473(5)
Pb1 N3 2.533(5)
Pb1 N7 2.531(5)
C14 C15 1.218(8)
C15 C16 1.427(8)
C16 C21 1.388(10)
C16 C17 1.400(10)
C21 C20 1.393(11)
C21 H4 0.93
C20 C19 1.360(12)
C20 H5 0.93
C19 C18 1.361(12)
C19 C22 1.516(11)
C18 C17 1.365(10)
C18 H7 0.93
C17 H8 0.93
C22 F3 1.306(14)
C22 F2 1.312(11)
C22 F1 1.325(12)
C23 C24 1.198(9)
C24 C25 1.445(10)
C25 C30 1.395(10)
C25 C26 1.398(9)
C26 C27 1.374(10)
C26 H13 0.93
C27 C28 1.380(10)
C27 H14 0.93
C28 C29 1.409(10)
C28 C31 1.478(10)
C29 C30 1.365(10)
C29 H16 0.93
C30 H17 0.93
C31 F4 1.276(10)
C31 F5 1.277(10)
C31 F6 1.281(9)
C63 C64 1.214(10)
C64 C65 1.436(10)
C65 C70 1.384(11)
C65 C66 1.387(11)
C66 C67 1.381(12)
C66 H22 0.93
C67 C68 1.368(12)
C67 H23 0.93
C68 C69 1.390(11)
C68 C71 1.495(12)
C69 C70 1.362(11)
C69 H25 0.93
C70 H26 0.93
C71 F12 1.328(12)
C71 F11 1.338(10)
C71 F10 1.356(11)
C54 C55 1.211(9)
C55 C56 1.453(10)
C56 C61 1.390(10)
C56 C57 1.395(9)
C57 C58 1.384(10)
C57 H31 0.93
C58 C59 1.374(10)
C58 H58 0.93
C59 C60 1.385(10)
C59 C62 1.504(10)
C60 C61 1.391(10)
C60 H34 0.93
C61 H35 0.93
C62 F8 1.306(10)
C62 F7 1.308(10)
C62 F9 1.324(10)
N1 C11 1.326(9)
N1 C12 1.367(8)
C1 C2 1.382(9)
C1 C13 1.416(9)
C2 C3 1.402(10)
C2 H38 0.93
C3 C4 1.371(11)
C3 H39 0.93
C4 C5 1.403(11)
C4 H40 0.93
C5 C13 1.398(10)
C5 C6 1.462(10)
C13 C12 1.427(10)
C6 C7 1.330(12)
C6 H43 0.93
C7 C8 1.445(11)
C7 H44 0.93
C12 C8 1.412(9)
C8 C9 1.388(11)
C9 C10 1.364(11)
C9 H47 0.93
C10 C11 1.392(10)
C10 H48 0.93
C11 H49 0.93
N2 C51 1.326(10)
N2 C52 1.373(10)
C41 C42 1.371(11)
C41 C53 1.425(10)
C42 C43 1.412(11)
C42 H51 0.93
C43 C44 1.404(14)
C43 H52 0.93
C44 C45 1.363(14)
C44 H53 0.93
C45 C53 1.400(11)
C45 C46 1.479(14)
C53 C52 1.430(12)
C46 C47 1.309(16)
C46 H56 0.93
C47 C48 1.418(14)
C47 H57 0.93
C48 C49 1.397(15)
C48 C52 1.414(11)
C49 C50 1.352(14)
C49 H60 0.93
C50 C51 1.401(11)
C50 H61 0.93
C51 H62 0.93
B1 N8 1.534(10)
B1 N4 1.534(10)
B1 N6 1.539(11)
B1 H1 0.98
N7 C40 1.321(8)
N7 N8 1.366(7)
N8 C38 1.350(9)
C40 C39 1.392(11)
C40 H63 0.93
C39 C38 1.367(11)
C39 H64 0.93
C38 H65 0.93
N4 C32 1.338(9)
N4 N3 1.371(7)
N3 C34 1.344(9)
C34 C33 1.388(10)
C34 H66 0.93
C33 C32 1.381(12)
C33 H67 0.93
C32 H68 0.93
N5 C37 1.326(9)
N5 N6 1.363(7)
N6 C35 1.340(9)
C37 C36 1.387(11)
C37 H69 0.93
C36 C35 1.366(12)
C36 H70 0.93
C35 H71 0.93
N9 C84 1.516(8)
N9 C76 1.520(8)
N9 C80 1.521(8)
N9 C72 1.532(8)
C72 C73 1.509(10)
C72 H72A 0.97
C72 H72B 0.97
C73 C74 1.502(10)
C73 H73A 0.97
C73 H73B 0.97
C74 C75 1.524(12)
C74 H74A 0.97
C74 H74B 0.97
C75 H75A 0.96
C75 H75B 0.96
C75 H75C 0.96
C76 C77 1.515(9)
C76 H76A 0.97
C76 H76B 0.97
C77 C78 1.539(10)
C77 H77A 0.97
C77 H77B 0.97
C78 C79 1.504(11)
C78 H78A 0.97
C78 H78B 0.97
C79 H79A 0.96
C79 H79B 0.96
C79 H79C 0.96
C80 C81 1.503(10)
C80 H80A 0.97
C80 H80B 0.97
C81 C82 1.522(11)
C81 H81A 0.97
C81 H81B 0.97
C82 C83 1.524(13)
C82 H82A 0.97
C82 H82B 0.97
C83 H83A 0.96
C83 H83B 0.96
C83 H83C 0.96
C84 C85 1.514(10)
C84 H84A 0.97
C84 H84B 0.97
C85 C86 1.510(10)
C85 H85A 0.97
C85 H85B 0.97
C86 C87 1.512(12)
C86 H86A 0.97
C86 H86B 0.97
C87 H87A 0.96
C87 H87B 0.96
C87 H87C 0.96
C90 Cl2 1.729(8)
C90 Cl3 1.744(7)
C90 Cl1 1.822(8)
C90 H90 0.98
C91 Cl5 1.741(8)
C91 Cl6 1.757(9)
C91 Cl4 1.765(9)
C91 H91 0.98
